data_7040304
loop_
_publ_author_name
'Annibale, Vincent T.'
'Ostapowicz, Thomas G.'
'Westhues, Stefan'
'Wambach, Truman C.'
'Fryzuk, Michael D.'

_publ_section_title
;
 Synthesis of a sterically bulky diphosphine synthon and Ru(ii) complexes
 of a cooperative tridentate enamide-diphosphine ligand platform.
;
_journal_issue 40
_journal_name_full 'Dalton transactions (Cambridge, England : 2003)'
_journal_page_first 16011
_journal_page_last 16025
_journal_paper_doi 10.1039/c6dt02352e
_journal_volume 45
_journal_year 2016
_chemical_formula_sum 'C14 H31 I3 P2'
_chemical_formula_weight 642.03
_chemical_name_systematic
;
 ?
;
_chemical_properties_physical ', Air-sensitive,Moisture-sensitive,Hygroscopic'
_space_group_crystal_system monoclinic
_space_group_IT_number 14
_space_group_name_Hall '-P 2ybc'
_space_group_name_H-M_alt 'P 1 21/c 1'
_symmetry_space_group_name_Hall '-P 2ybc'
_symmetry_space_group_name_H-M 'P 1 21/c 1'
_atom_sites_solution_hydrogens geom
_audit_creation_method SHELXL-2013
_audit_update_record
;
2016-06-07 deposited with the CCDC.
2016-08-11 downloaded from the CCDC.
;
_cell_angle_alpha 90
_cell_angle_beta 95.568(2)
_cell_angle_gamma 90
_cell_formula_units_Z 4
_cell_length_a 10.2810(11)
_cell_length_b 16.7172(19)
_cell_length_c 12.7510(14)
_cell_measurement_reflns_used 5037
_cell_measurement_temperature 90(2)
_cell_measurement_theta_max 27.543
_cell_measurement_theta_min 1.990
_cell_volume 2181.2(4)
_computing_structure_refinement 'SHELXL-2013 (Sheldrick, 2013)'
_diffrn_ambient_temperature 90(2)
_diffrn_detector_area_resol_mean 7.9
_diffrn_measured_fraction_theta_full 1.000
_diffrn_measured_fraction_theta_max 0.999
_diffrn_measurement_device_type 'Bruker APEX II area detector'
_diffrn_measurement_method '\w and \f scans'
_diffrn_radiation_type MoK\a
_diffrn_radiation_wavelength 0.71073
_diffrn_reflns_av_R_equivalents 0.0307
_diffrn_reflns_av_unetI/netI 0.0260
_diffrn_reflns_Laue_measured_fraction_full 1.000
_diffrn_reflns_Laue_measured_fraction_max 0.999
_diffrn_reflns_limit_h_max 13
_diffrn_reflns_limit_h_min -13
_diffrn_reflns_limit_k_max 21
_diffrn_reflns_limit_k_min -21
_diffrn_reflns_limit_l_max 16
_diffrn_reflns_limit_l_min -16
_diffrn_reflns_number 20238
_diffrn_reflns_point_group_measured_fraction_full 1.000
_diffrn_reflns_point_group_measured_fraction_max 0.999
_diffrn_reflns_theta_full 25.242
_diffrn_reflns_theta_max 27.543
_diffrn_reflns_theta_min 1.990
_diffrn_source 'sealed X-ray tube'
_exptl_absorpt_coefficient_mu 4.436
_exptl_absorpt_correction_T_max 0.7456
_exptl_absorpt_correction_T_min 0.6054
_exptl_absorpt_correction_type multi-scan
_exptl_absorpt_process_details 'Bruker Apex 2'
_exptl_crystal_colour Yellow
_exptl_crystal_density_diffrn 1.955
_exptl_crystal_description Plate
_exptl_crystal_F_000 1216
_exptl_crystal_size_max 0.200
_exptl_crystal_size_mid 0.175
_exptl_crystal_size_min 0.060
_refine_diff_density_max 1.105
_refine_diff_density_min -0.595
_refine_diff_density_rms 0.112
_refine_ls_extinction_method none
_refine_ls_goodness_of_fit_ref 1.040
_refine_ls_hydrogen_treatment constr
_refine_ls_matrix_type full
_refine_ls_number_parameters 181
_refine_ls_number_reflns 5037
_refine_ls_number_restraints 0
_refine_ls_restrained_S_all 1.040
_refine_ls_R_factor_all 0.0282
_refine_ls_R_factor_gt 0.0218
_refine_ls_shift/su_max 0.002
_refine_ls_shift/su_mean 0.000
_refine_ls_structure_factor_coef Fsqd
_refine_ls_weighting_details 'w=1/[\s^2^(Fo^2^)+(0.0217P)^2^+1.6622P] where P=(Fo^2^+2Fc^2^)/3'
_refine_ls_weighting_scheme calc
_refine_ls_wR_factor_gt 0.0473
_refine_ls_wR_factor_ref 0.0495
_reflns_Friedel_coverage 0.000
_reflns_number_gt 4403
_reflns_number_total 5037
_reflns_threshold_expression 'I > 2\s(I)'
_cod_data_source_file c6dt02352e2.cif
_cod_data_source_block C14H31I3P2
_cod_depositor_comments
;
The following automatic conversions were performed:

'_exptl_absorpt_correction_type' value 'Multi-Scan' changed to
'multi-scan' according to
/usr/data/users/saulius/crontab/automatic-downloads/rss-feeds/RSC/lib/dictionaries/cif_core.dic
dictionary named 'cif_core.dic' version 2.4.2 from 2011-04-26.

Automatic conversion script
Id: cif_fix_values 4268 2015-11-12 08:31:59Z antanas 

 Adding full bibliography for 7040297--7040304.cif.
;
_cod_database_code 7040304
_shelx_space_group_comment
;
The symmetry employed for this shelxl refinement is uniquely defined
by the following loop, which should always be used as a source of
symmetry information in preference to the above space-group names.
They are only intended as comments.
;
_shelx_estimated_absorpt_t_min 0.471
_shelx_estimated_absorpt_t_max 0.777
_shelxl_version_number 2013-4

loop_
_space_group_symop_operation_xyz
'x, y, z'
'-x, y+1/2, -z+1/2'
'-x, -y, -z'
'x, -y-1/2, z-1/2'

loop_
_atom_site_label
_atom_site_type_symbol
_atom_site_fract_x
_atom_site_fract_y
_atom_site_fract_z
_atom_site_U_iso_or_equiv
_atom_site_adp_type
_atom_site_occupancy
_atom_site_site_symmetry_order
_atom_site_calc_flag
_atom_site_refinement_flags_posn
_atom_site_refinement_flags_adp
I1 I 0.34840(2) 0.07715(2) 1.09644(2) 0.01601(5) Uani 1 1 d . .
I2 I -0.04565(2) 0.00863(2) 0.73958(2) 0.01394(5) Uani 1 1 d . .
I3 I 0.66209(2) 0.08634(2) 0.70387(2) 0.02557(6) Uani 1 1 d . .
P1 P 0.38697(7) 0.14709(4) 0.93135(6) 0.01235(14) Uani 1 1 d . .
P2 P 0.16980(7) -0.05709(4) 0.76345(6) 0.01187(14) Uani 1 1 d . .
C1 C 0.3129(3) 0.24836(17) 0.9476(2) 0.0146(6) Uani 1 1 d . .
C2 C 0.3214(3) 0.28979(19) 0.8413(2) 0.0224(7) Uani 1 1 d . .
H2A H 0.2591 0.2649 0.7879 0.034 Uiso 1 1 calc R U
H2B H 0.4101 0.2843 0.8203 0.034 Uiso 1 1 calc R U
H2C H 0.3002 0.3466 0.8476 0.034 Uiso 1 1 calc R U
C3 C 0.1728(3) 0.24958(19) 0.9767(3) 0.0232(7) Uani 1 1 d . .
H3A H 0.1459 0.3050 0.9876 0.035 Uiso 1 1 calc R U
H3B H 0.1672 0.2190 1.0417 0.035 Uiso 1 1 calc R U
H3C H 0.1149 0.2256 0.9196 0.035 Uiso 1 1 calc R U
C4 C 0.4025(3) 0.29061(18) 1.0333(2) 0.0200(6) Uani 1 1 d . .
H4A H 0.3812 0.3477 1.0337 0.030 Uiso 1 1 calc R U
H4B H 0.4938 0.2838 1.0190 0.030 Uiso 1 1 calc R U
H4C H 0.3899 0.2674 1.1021 0.030 Uiso 1 1 calc R U
C5 C 0.2572(3) 0.09590(17) 0.8448(2) 0.0168(6) Uani 1 1 d . .
H5A H 0.1726 0.1005 0.8754 0.020 Uiso 1 1 calc R U
H5B H 0.2479 0.1216 0.7745 0.020 Uiso 1 1 calc R U
C6 C 0.2929(3) 0.00755(17) 0.8337(2) 0.0141(6) Uani 1 1 d . .
H6A H 0.3141 -0.0147 0.9053 0.017 Uiso 1 1 calc R U
H6B H 0.3734 0.0046 0.7971 0.017 Uiso 1 1 calc R U
C7 C 0.2224(3) -0.07512(17) 0.6296(2) 0.0141(6) Uani 1 1 d . .
C8 C 0.2492(3) 0.00766(19) 0.5847(2) 0.0195(6) Uani 1 1 d . .
H8A H 0.2713 0.0020 0.5120 0.029 Uiso 1 1 calc R U
H8B H 0.3224 0.0327 0.6276 0.029 Uiso 1 1 calc R U
H8C H 0.1711 0.0412 0.5857 0.029 Uiso 1 1 calc R U
C9 C 0.3474(3) -0.1248(2) 0.6364(3) 0.0231(7) Uani 1 1 d . .
H9A H 0.3280 -0.1798 0.6566 0.035 Uiso 1 1 calc R U
H9B H 0.4120 -0.1015 0.6893 0.035 Uiso 1 1 calc R U
H9C H 0.3826 -0.1250 0.5677 0.035 Uiso 1 1 calc R U
C10 C 0.1162(3) -0.1172(2) 0.5575(2) 0.0206(6) Uani 1 1 d . .
H10A H 0.1452 -0.1228 0.4869 0.031 Uiso 1 1 calc R U
H10B H 0.0357 -0.0855 0.5534 0.031 Uiso 1 1 calc R U
H10C H 0.0997 -0.1703 0.5860 0.031 Uiso 1 1 calc R U
C11 C 0.1541(3) -0.14547(18) 0.8510(2) 0.0168(6) Uani 1 1 d . .
C12 C 0.0942(3) -0.1152(2) 0.9495(2) 0.0230(7) Uani 1 1 d . .
H12A H 0.0059 -0.0950 0.9293 0.034 Uiso 1 1 calc R U
H12B H 0.1485 -0.0720 0.9822 0.034 Uiso 1 1 calc R U
H12C H 0.0902 -0.1592 0.9998 0.034 Uiso 1 1 calc R U
C13 C 0.2885(3) -0.18172(19) 0.8856(3) 0.0235(7) Uani 1 1 d . .
H13A H 0.2782 -0.2269 0.9330 0.035 Uiso 1 1 calc R U
H13B H 0.3444 -0.1410 0.9224 0.035 Uiso 1 1 calc R U
H13C H 0.3289 -0.2004 0.8235 0.035 Uiso 1 1 calc R U
C14 C 0.0654(3) -0.20900(19) 0.7945(3) 0.0230(7) Uani 1 1 d . .
H14A H 0.0456 -0.2505 0.8448 0.034 Uiso 1 1 calc R U
H14B H 0.1100 -0.2332 0.7378 0.034 Uiso 1 1 calc R U
H14C H -0.0160 -0.1839 0.7646 0.034 Uiso 1 1 calc R U

loop_
_atom_site_aniso_label
_atom_site_aniso_U_11
_atom_site_aniso_U_22
_atom_site_aniso_U_33
_atom_site_aniso_U_23
_atom_site_aniso_U_13
_atom_site_aniso_U_12
I1 0.01653(10) 0.01889(10) 0.01224(9) 0.00278(7) -0.00048(7) -0.00220(7)
I2 0.01057(9) 0.01617(10) 0.01488(9) 0.00144(7) 0.00026(6) 0.00192(7)
I3 0.01836(11) 0.03510(13) 0.02417(11) 0.01439(9) 0.00681(8) 0.01245(9)
P1 0.0114(3) 0.0127(4) 0.0128(3) 0.0000(3) 0.0004(3) -0.0009(3)
P2 0.0102(3) 0.0113(3) 0.0138(3) 0.0002(3) -0.0006(3) -0.0002(3)
C1 0.0115(13) 0.0114(14) 0.0202(14) -0.0009(11) -0.0020(11) -0.0001(11)
C2 0.0239(16) 0.0168(16) 0.0251(16) 0.0041(13) -0.0040(13) -0.0038(13)
C3 0.0147(15) 0.0189(16) 0.0357(18) -0.0018(14) 0.0016(13) 0.0017(13)
C4 0.0231(16) 0.0158(15) 0.0203(15) -0.0040(12) -0.0014(12) -0.0001(12)
C5 0.0169(15) 0.0156(15) 0.0164(14) -0.0006(11) -0.0056(11) -0.0001(12)
C6 0.0145(14) 0.0108(14) 0.0158(13) -0.0025(11) -0.0036(11) -0.0026(11)
C7 0.0129(14) 0.0150(14) 0.0143(13) -0.0035(11) 0.0003(11) -0.0017(11)
C8 0.0222(16) 0.0199(16) 0.0170(14) 0.0006(12) 0.0048(12) -0.0015(13)
C9 0.0182(16) 0.0262(17) 0.0247(16) -0.0070(14) 0.0010(13) 0.0048(13)
C10 0.0186(16) 0.0253(17) 0.0172(14) -0.0058(13) -0.0025(12) -0.0055(13)
C11 0.0124(14) 0.0169(15) 0.0203(14) 0.0065(12) -0.0025(11) -0.0023(11)
C12 0.0199(16) 0.0277(18) 0.0208(15) 0.0091(13) -0.0003(12) -0.0028(13)
C13 0.0194(16) 0.0169(16) 0.0325(18) 0.0088(14) -0.0061(13) 0.0000(13)
C14 0.0197(16) 0.0181(16) 0.0298(17) 0.0059(13) -0.0038(13) -0.0068(13)

loop_
_atom_type_symbol
_atom_type_description
_atom_type_scat_dispersion_real
_atom_type_scat_dispersion_imag
_atom_type_scat_source
C C 0.0033 0.0016 'International Tables Vol C Tables 4.2.6.8 and 6.1.1.4'
H H 0.0000 0.0000 'International Tables Vol C Tables 4.2.6.8 and 6.1.1.4'
P P 0.1023 0.0942 'International Tables Vol C Tables 4.2.6.8 and 6.1.1.4'
I I -0.4742 1.8119 'International Tables Vol C Tables 4.2.6.8 and 6.1.1.4'

loop_
_geom_angle_atom_site_label_1
_geom_angle_atom_site_label_2
_geom_angle_atom_site_label_3
_geom_angle
C5 P1 C1 101.86(13)
C5 P1 I1 97.07(10)
C1 P1 I1 103.45(10)
C6 P2 C7 107.16(13)
C6 P2 C11 105.66(13)
C7 P2 C11 117.96(14)
C6 P2 I2 111.57(10)
C7 P2 I2 107.22(9)
C11 P2 I2 107.32(10)
C3 C1 C2 110.2(2)
C3 C1 C4 109.7(3)
C2 C1 C4 109.9(2)
C3 C1 P1 116.3(2)
C2 C1 P1 104.6(2)
C4 C1 P1 105.80(19)
C6 C5 P1 109.52(19)
C5 C6 P2 117.0(2)
C9 C7 C10 109.4(2)
C9 C7 C8 109.3(2)
C10 C7 C8 109.5(2)
C9 C7 P2 110.7(2)
C10 C7 P2 111.8(2)
C8 C7 P2 105.97(19)
C13 C11 C14 109.8(3)
C13 C11 C12 108.5(2)
C14 C11 C12 110.2(3)
C13 C11 P2 110.9(2)
C14 C11 P2 110.4(2)
C12 C11 P2 107.0(2)

loop_
_geom_bond_atom_site_label_1
_geom_bond_atom_site_label_2
_geom_bond_distance
I1 P1 2.4733(8)
I2 P2 2.4647(8)
P1 C5 1.856(3)
P1 C1 1.876(3)
P2 C6 1.831(3)
P2 C7 1.864(3)
P2 C11 1.868(3)
C1 C3 1.523(4)
C1 C2 1.532(4)
C1 C4 1.532(4)
C5 C6 1.532(4)
C7 C9 1.526(4)
C7 C10 1.529(4)
C7 C8 1.533(4)
C11 C13 1.534(4)
C11 C14 1.534(4)
C11 C12 1.537(4)
